data_1506352
loop_
_publ_author_name
'Albert, Rainer'
'Hinterding, Klaus'
'Brinkmann, Volker'
'Guerini, Danilo'
'M\"uller-Hartwieg, Constanze'
'Knecht, Helmut'
'Simeon, Corinne'
'Streiff, Markus'
'Wagner, Trixie'
'Welzenbach, Karl'
'Z\'ecri, Fr\'ed\'eric'
'Zollinger, Markus'
'Cooke, Nigel'
'Francotte, Eric'

_publ_section_title
;
 Novel immunomodulator FTY720 is phosphorylated in rats and humans to form
 a single stereoisomer. Identification, chemical proof, and biological
 characterization of the biologically active species and its enantiomer.
;
_journal_issue 16
_journal_name_full 'Journal of medicinal chemistry'
_journal_page_first 5373
_journal_page_last 5377
_journal_paper_doi 10.1021/jm050242f
_journal_volume 48
_journal_year 2005
_chemical_absolute_configuration ad
_chemical_formula_moiety 'C28 H38 N O6 P'
_chemical_formula_sum 'C28 H38 N O6 P'
_chemical_formula_weight 515.56
_chemical_name_systematic
; 
 ? 
;
_space_group_IT_number 1
_symmetry_cell_setting triclinic
_symmetry_space_group_name_Hall 'P 1'
_symmetry_space_group_name_H-M 'P 1'
_atom_sites_solution_hydrogens geom
_atom_sites_solution_primary direct
_atom_sites_solution_secondary difmap
_audit_creation_method SHELXL-97
_cell_angle_alpha 82.02(2)
_cell_angle_beta 86.30(2)
_cell_angle_gamma 76.29(2)
_cell_formula_units_Z 2
_cell_length_a 6.413(5)
_cell_length_b 13.141(9)
_cell_length_c 17.092(9)
_cell_measurement_reflns_used 5603
_cell_measurement_temperature 263(2)
_cell_measurement_theta_max 59.221
_cell_measurement_theta_min 2.625
_cell_volume 1385.1(16)
_computing_cell_refinement 'Saint V7.03A (Bruker AXS, 2004)'
_computing_data_collection 'SMART V5.630 (Bruker AXS, 2003)'
_computing_data_reduction 'Saint V7.03A (Bruker AXS, 2004)'
_computing_structure_refinement 'SHELXL-97 (Sheldrick, 1997)'
_computing_structure_solution 'SHELXS-97 (Sheldrick, 1990)'
_diffrn_ambient_temperature 263(2)
_diffrn_measured_fraction_theta_full 0.972
_diffrn_measured_fraction_theta_max 0.972
_diffrn_measurement_device_type 'three-circle diffractometer'
_diffrn_measurement_method \w-scans
_diffrn_radiation_monochromator graphite
_diffrn_radiation_source 'fine-focus sealed tube'
_diffrn_radiation_type CuK\a
_diffrn_radiation_wavelength 1.54178
_diffrn_reflns_av_R_equivalents 0.0760
_diffrn_reflns_av_sigmaI/netI 0.0930
_diffrn_reflns_limit_h_max 7
_diffrn_reflns_limit_h_min -7
_diffrn_reflns_limit_k_max 15
_diffrn_reflns_limit_k_min -15
_diffrn_reflns_limit_l_max 19
_diffrn_reflns_limit_l_min -19
_diffrn_reflns_number 25797
_diffrn_reflns_theta_full 65.08
_diffrn_reflns_theta_max 65.08
_diffrn_reflns_theta_min 2.61
_exptl_absorpt_coefficient_mu 1.216
_exptl_absorpt_correction_T_max 0.9417
_exptl_absorpt_correction_T_min 0.7044
_exptl_absorpt_correction_type multi-scan
_exptl_absorpt_process_details 'SADABS (Sheldrick, 1999)'
_exptl_crystal_colour colorless
_exptl_crystal_density_diffrn 1.236
_exptl_crystal_density_method 'not measured'
_exptl_crystal_description plate
_exptl_crystal_F_000 552
_exptl_crystal_size_max 0.31
_exptl_crystal_size_mid 0.24
_exptl_crystal_size_min 0.05
_refine_diff_density_max 0.551
_refine_diff_density_min -0.317
_refine_diff_density_rms 0.067
_refine_ls_abs_structure_details 'Flack H D (1983), Acta Cryst. A39, 876-881'
_refine_ls_abs_structure_Flack 0.06(4)
_refine_ls_extinction_method none
_refine_ls_goodness_of_fit_ref 1.042
_refine_ls_hydrogen_treatment mixed
_refine_ls_matrix_type full
_refine_ls_number_parameters 659
_refine_ls_number_reflns 8403
_refine_ls_number_restraints 4
_refine_ls_restrained_S_all 1.042
_refine_ls_R_factor_all 0.1044
_refine_ls_R_factor_gt 0.0781
_refine_ls_shift/su_max 0.005
_refine_ls_shift/su_mean 0.001
_refine_ls_structure_factor_coef Fsqd
_refine_ls_weighting_details 'calc w=1/[\s^2^(Fo^2^)+(0.0761P)^2^+1.9465P] where P=(Fo^2^+2Fc^2^)/3'
_refine_ls_weighting_scheme calc
_refine_ls_wR_factor_gt 0.1938
_refine_ls_wR_factor_ref 0.2142
_reflns_number_gt 6274
_reflns_number_total 8403
_reflns_threshold_expression >2sigma(I)
_cod_data_source_file jm050242fsi20050316_082009.cif
_cod_data_source_block RAL01a
_cod_original_sg_symbol_H-M P1
_cod_database_code 1506352

loop_
_symmetry_equiv_pos_as_xyz
'x, y, z'

loop_
_atom_site_label
_atom_site_type_symbol
_atom_site_fract_x
_atom_site_fract_y
_atom_site_fract_z
_atom_site_U_iso_or_equiv
_atom_site_adp_type
_atom_site_occupancy
_atom_site_symmetry_multiplicity
_atom_site_calc_flag
_atom_site_refinement_flags
P1 P 0.3700(3) 0.90470(13) 0.41039(11) 0.0516(4) Uani 1 1 d .
O2 O 0.4220(8) 1.0076(4) 0.4308(3) 0.0583(12) Uani 1 1 d .
C3 C 0.3241(13) 1.0421(6) 0.5053(5) 0.0634(19) Uani 1 1 d .
H3A H 0.4208 1.0750 0.5289 0.076 Uiso 1 1 calc R
H3B H 0.3068 0.9806 0.5414 0.076 Uiso 1 1 calc R
C4 C 0.1135(11) 1.1172(6) 0.4963(4) 0.0546(17) Uani 1 1 d .
C5 C 0.0658(16) 1.2019(7) 0.5427(5) 0.074(2) Uani 1 1 d .
H5 H 0.1703 1.2105 0.5748 0.089 Uiso 1 1 calc R
C6 C -0.1289(16) 1.2703(7) 0.5411(5) 0.078(2) Uani 1 1 d .
H6 H -0.1569 1.3253 0.5719 0.094 Uiso 1 1 calc R
C7 C -0.2846(15) 1.2584(7) 0.4942(6) 0.075(2) Uani 1 1 d .
H7 H -0.4180 1.3056 0.4935 0.090 Uiso 1 1 calc R
C8 C -0.2464(12) 1.1777(6) 0.4480(5) 0.0607(18) Uani 1 1 d .
H8 H -0.3533 1.1708 0.4161 0.073 Uiso 1 1 calc R
C9 C -0.0477(11) 1.1064(6) 0.4490(4) 0.0551(17) Uani 1 1 d .
C10 C -0.0150(12) 1.0231(6) 0.3925(5) 0.065(2) Uani 1 1 d .
H10A H -0.1543 1.0125 0.3814 0.078 Uiso 1 1 calc R
H10B H 0.0475 1.0500 0.3430 0.078 Uiso 1 1 calc R
O11 O 0.1198(7) 0.9226(3) 0.4212(3) 0.0576(12) Uani 1 1 d .
O12 O 0.4711(8) 0.8061(4) 0.4572(3) 0.0651(13) Uani 1 1 d .
O13 O 0.4302(7) 0.9154(3) 0.3207(3) 0.0552(12) Uani 1 1 d .
C14 C 0.4486(11) 0.8241(5) 0.2786(4) 0.0532(17) Uani 1 1 d .
H14A H 0.3067 0.8171 0.2673 0.064 Uiso 1 1 calc R
H14B H 0.5192 0.7603 0.3112 0.064 Uiso 1 1 calc R
C15 C 0.5802(11) 0.8387(5) 0.2005(4) 0.0528(16) Uani 1 1 d .
N16 N 0.7926(9) 0.8488(4) 0.2150(4) 0.0521(14) Uani 1 1 d D
C17 C 0.8205(12) 0.9479(6) 0.1956(5) 0.0555(18) Uani 1 1 d .
O18 O 0.6443(9) 1.0088(4) 0.1609(3) 0.0684(14) Uani 1 1 d .
C19 C 0.4943(11) 0.9482(6) 0.1509(5) 0.0571(18) Uani 1 1 d .
H19A H 0.4871 0.9403 0.0956 0.069 Uiso 1 1 calc R
H19B H 0.3523 0.9814 0.1701 0.069 Uiso 1 1 calc R
O20 O 0.9722(9) 0.9791(5) 0.2061(4) 0.0747(16) Uani 1 1 d .
C21 C 0.5849(10) 0.7436(6) 0.1558(5) 0.0539(17) Uani 1 1 d .
H21A H 0.6915 0.7437 0.1129 0.065 Uiso 1 1 calc R
H21B H 0.6323 0.6793 0.1916 0.065 Uiso 1 1 calc R
C22 C 0.3750(13) 0.7398(6) 0.1217(5) 0.066(2) Uani 1 1 d .
H22A H 0.3456 0.7925 0.0757 0.080 Uiso 1 1 calc R
H22B H 0.2594 0.7571 0.1606 0.080 Uiso 1 1 calc R
C23 C 0.3799(12) 0.6322(6) 0.0983(5) 0.0583(18) Uani 1 1 d .
C24 C 0.2076(13) 0.5847(7) 0.1234(5) 0.072(2) Uani 1 1 d .
H24 H 0.0922 0.6200 0.1526 0.086 Uiso 1 1 calc R
C25 C 0.2111(14) 0.4856(7) 0.1045(5) 0.074(2) Uani 1 1 d .
H25 H 0.0979 0.4544 0.1221 0.088 Uiso 1 1 calc R
C26 C 0.3793(15) 0.4308(7) 0.0597(5) 0.074(2) Uani 1 1 d .
C27 C 0.5450(17) 0.4767(8) 0.0361(6) 0.089(3) Uani 1 1 d .
H27 H 0.6605 0.4406 0.0074 0.107 Uiso 1 1 calc R
C28 C 0.5453(15) 0.5776(8) 0.0543(6) 0.085(3) Uani 1 1 d .
H28 H 0.6593 0.6081 0.0363 0.102 Uiso 1 1 calc R
C29 C 0.3881(14) 0.3193(7) 0.0435(6) 0.077(2) Uani 1 1 d .
H29A H 0.4341 0.2715 0.0909 0.093 Uiso 1 1 calc R
H29B H 0.4973 0.3019 0.0024 0.093 Uiso 1 1 calc R
C30 C 0.1785(15) 0.2981(6) 0.0181(5) 0.070(2) Uani 1 1 d .
H30A H 0.0673 0.3157 0.0585 0.084 Uiso 1 1 calc R
H30B H 0.1332 0.3436 -0.0304 0.084 Uiso 1 1 calc R
C31 C 0.2028(14) 0.1835(6) 0.0051(5) 0.070(2) Uani 1 1 d .
H31A H 0.3009 0.1693 -0.0398 0.084 Uiso 1 1 calc R
H31B H 0.2679 0.1383 0.0511 0.084 Uiso 1 1 calc R
C32 C -0.0047(15) 0.1534(6) -0.0096(5) 0.074(2) Uani 1 1 d .
H32A H -0.1014 0.1641 0.0361 0.088 Uiso 1 1 calc R
H32B H -0.0732 0.1995 -0.0546 0.088 Uiso 1 1 calc R
C33 C 0.0321(14) 0.0404(7) -0.0251(5) 0.071(2) Uani 1 1 d .
H33A H 0.1403 0.0285 -0.0672 0.085 Uiso 1 1 calc R
H33B H 0.0889 -0.0053 0.0220 0.085 Uiso 1 1 calc R
C34 C -0.1638(15) 0.0090(7) -0.0474(6) 0.076(2) Uani 1 1 d .
H34A H -0.2131 0.0509 -0.0969 0.092 Uiso 1 1 calc R
H34B H -0.2760 0.0270 -0.0075 0.092 Uiso 1 1 calc R
C35 C -0.1365(18) -0.1061(8) -0.0567(8) 0.106(4) Uani 1 1 d .
H35A H -0.0962 -0.1479 -0.0063 0.127 Uiso 1 1 calc R
H35B H -0.0187 -0.1255 -0.0943 0.127 Uiso 1 1 calc R
C36 C -0.3336(19) -0.1348(9) -0.0841(7) 0.108(3) Uani 1 1 d .
H36A H -0.4531 -0.1136 -0.0485 0.161 Uiso 1 1 calc R
H36B H -0.3051 -0.2098 -0.0848 0.161 Uiso 1 1 calc R
H36C H -0.3669 -0.0993 -0.1363 0.161 Uiso 1 1 calc R
P41 P 1.0572(2) 0.59008(13) 0.35233(11) 0.0502(4) Uani 1 1 d .
O42 O 0.8365(7) 0.5828(4) 0.3247(3) 0.0564(12) Uani 1 1 d .
C43 C 0.7457(12) 0.4915(6) 0.3492(5) 0.0601(18) Uani 1 1 d .
H43A H 0.5921 0.5120 0.3417 0.072 Uiso 1 1 calc R
H43B H 0.7679 0.4696 0.4052 0.072 Uiso 1 1 calc R
C44 C 0.8403(11) 0.3997(6) 0.3052(4) 0.0561(18) Uani 1 1 d .
C45 C 0.7163(15) 0.3679(8) 0.2543(5) 0.080(3) Uani 1 1 d .
H45 H 0.5752 0.4049 0.2460 0.095 Uiso 1 1 calc R
C46 C 0.804(2) 0.2799(9) 0.2154(6) 0.096(3) Uani 1 1 d .
H46 H 0.7219 0.2586 0.1808 0.115 Uiso 1 1 calc R
C47 C 1.009(2) 0.2256(7) 0.2279(6) 0.089(3) Uani 1 1 d .
H47 H 1.0640 0.1650 0.2040 0.106 Uiso 1 1 calc R
C48 C 1.1363(17) 0.2591(6) 0.2758(6) 0.080(3) Uani 1 1 d .
H48 H 1.2788 0.2228 0.2816 0.097 Uiso 1 1 calc R
C49 C 1.0548(12) 0.3482(6) 0.3168(5) 0.0611(19) Uani 1 1 d .
C50 C 1.1916(11) 0.3833(5) 0.3683(5) 0.0582(18) Uani 1 1 d .
H50A H 1.1241 0.3862 0.4206 0.070 Uiso 1 1 calc R
H50B H 1.3289 0.3327 0.3731 0.070 Uiso 1 1 calc R
O51 O 1.2261(8) 0.4865(4) 0.3369(3) 0.0563(12) Uani 1 1 d .
O52 O 1.1108(9) 0.6846(4) 0.3114(3) 0.0697(15) Uani 1 1 d .
O53 O 1.0502(7) 0.5793(3) 0.4447(3) 0.0545(12) Uani 1 1 d .
C54 C 0.9534(12) 0.6692(6) 0.4859(4) 0.0607(19) Uani 1 1 d .
H54A H 0.8014 0.6726 0.4957 0.073 Uiso 1 1 calc R
H54B H 0.9689 0.7339 0.4536 0.073 Uiso 1 1 calc R
C55 C 1.0627(10) 0.6581(5) 0.5634(4) 0.0503(16) Uani 1 1 d .
N56 N 1.2957(9) 0.6448(4) 0.5513(4) 0.0563(15) Uani 1 1 d D
C57 C 1.4013(13) 0.5440(7) 0.5671(5) 0.069(2) Uani 1 1 d .
O58 O 1.2706(9) 0.4840(4) 0.6033(4) 0.0731(15) Uani 1 1 d .
C59 C 1.0592(11) 0.5493(6) 0.6134(5) 0.0587(18) Uani 1 1 d .
H59A H 1.0272 0.5579 0.6687 0.070 Uiso 1 1 calc R
H59B H 0.9518 0.5184 0.5946 0.070 Uiso 1 1 calc R
O60 O 1.5946(8) 0.5086(5) 0.5551(4) 0.0847(19) Uani 1 1 d .
C61 C 0.9723(11) 0.7553(6) 0.6061(5) 0.0569(18) Uani 1 1 d .
H61A H 1.0601 0.7513 0.6510 0.068 Uiso 1 1 calc R
H61B H 0.9849 0.8179 0.5704 0.068 Uiso 1 1 calc R
C62 C 0.7375(11) 0.7684(6) 0.6354(5) 0.065(2) Uani 1 1 d .
H62A H 0.6521 0.7642 0.5916 0.077 Uiso 1 1 calc R
H62B H 0.7280 0.7096 0.6755 0.077 Uiso 1 1 calc R
C63 C 0.6395(12) 0.8701(6) 0.6695(5) 0.0600(18) Uani 1 1 d .
C64 C 0.7344(13) 0.9552(7) 0.6632(6) 0.077(2) Uani 1 1 d .
H64 H 0.8703 0.9493 0.6391 0.092 Uiso 1 1 calc R
C65 C 0.6337(14) 1.0489(7) 0.6916(6) 0.077(2) Uani 1 1 d .
H65 H 0.7075 1.1022 0.6897 0.092 Uiso 1 1 calc R
C66 C 0.4254(11) 1.0649(6) 0.7228(5) 0.0602(18) Uani 1 1 d .
C67 C 0.3320(13) 0.9815(7) 0.7290(5) 0.071(2) Uani 1 1 d .
H67 H 0.1944 0.9882 0.7517 0.086 Uiso 1 1 calc R
C68 C 0.4362(13) 0.8855(7) 0.7023(5) 0.068(2) Uani 1 1 d .
H68 H 0.3650 0.8309 0.7071 0.082 Uiso 1 1 calc R
C69 C 0.3229(16) 1.1697(8) 0.7514(6) 0.084(3) Uani 1 1 d .
H69A H 0.3678 1.2250 0.7155 0.101 Uiso 1 1 calc R
H69B H 0.3784 1.1700 0.8029 0.101 Uiso 1 1 calc R
C70 C 0.0801(13) 1.1968(6) 0.7584(5) 0.066(2) Uani 1 1 d .
H70A H 0.0343 1.1502 0.8017 0.079 Uiso 1 1 calc R
H70B H 0.0231 1.1846 0.7103 0.079 Uiso 1 1 calc R
C71 C -0.0139(15) 1.3121(7) 0.7728(6) 0.079(2) Uani 1 1 d .
H71A H 0.0476 1.3247 0.8199 0.094 Uiso 1 1 calc R
H71B H 0.0287 1.3585 0.7287 0.094 Uiso 1 1 calc R
C72 C -0.2537(15) 1.3402(7) 0.7826(5) 0.076(2) Uani 1 1 d .
H72A H -0.2970 1.2961 0.8281 0.091 Uiso 1 1 calc R
H72B H -0.3161 1.3257 0.7364 0.091 Uiso 1 1 calc R
C73 C -0.3409(16) 1.4566(7) 0.7938(6) 0.084(3) Uani 1 1 d .
H73A H -0.2646 1.4725 0.8361 0.100 Uiso 1 1 calc R
H73B H -0.3096 1.4999 0.7458 0.100 Uiso 1 1 calc R
C74 C -0.5766(16) 1.4871(8) 0.8128(6) 0.083(3) Uani 1 1 d .
H74A H -0.6526 1.4666 0.7725 0.100 Uiso 1 1 calc R
H74B H -0.6064 1.4476 0.8628 0.100 Uiso 1 1 calc R
C75 C -0.662(2) 1.6010(9) 0.8178(9) 0.115(4) Uani 1 1 d .
H75A H -0.6497 1.6396 0.7657 0.138 Uiso 1 1 calc R
H75B H -0.5727 1.6235 0.8525 0.138 Uiso 1 1 calc R
C76 C -0.890(2) 1.6312(13) 0.8471(10) 0.154(6) Uani 1 1 d .
H76A H -0.9804 1.6079 0.8143 0.230 Uiso 1 1 calc R
H76B H -0.9333 1.7066 0.8454 0.230 Uiso 1 1 calc R
H76C H -0.9025 1.5987 0.9006 0.230 Uiso 1 1 calc R
H56 H 1.325(11) 0.688(5) 0.508(4) 0.052(19) Uiso 1 1 d D
H16 H 0.885(12) 0.801(6) 0.249(4) 0.07(2) Uiso 1 1 d D

loop_
_atom_site_aniso_label
_atom_site_aniso_U_11
_atom_site_aniso_U_22
_atom_site_aniso_U_33
_atom_site_aniso_U_23
_atom_site_aniso_U_13
_atom_site_aniso_U_12
P1 0.0514(10) 0.0389(10) 0.0618(11) -0.0041(8) 0.0045(8) -0.0080(8)
O2 0.052(3) 0.052(3) 0.071(3) -0.011(2) 0.004(2) -0.013(2)
C3 0.062(4) 0.060(5) 0.069(5) -0.015(4) -0.001(4) -0.013(4)
C4 0.054(4) 0.049(4) 0.059(4) -0.006(3) 0.007(3) -0.010(3)
C5 0.092(6) 0.072(6) 0.058(5) -0.012(4) 0.004(4) -0.019(5)
C6 0.094(7) 0.055(5) 0.080(6) -0.017(4) 0.006(5) 0.000(5)
C7 0.070(5) 0.052(5) 0.092(6) 0.002(4) 0.008(5) -0.001(4)
C8 0.045(4) 0.053(5) 0.076(5) 0.000(4) -0.003(3) -0.001(3)
C9 0.049(4) 0.049(4) 0.067(4) -0.003(3) 0.007(3) -0.016(3)
C10 0.052(4) 0.054(5) 0.088(6) -0.010(4) -0.001(4) -0.007(4)
O11 0.054(3) 0.039(3) 0.076(3) -0.002(2) 0.015(2) -0.011(2)
O12 0.068(3) 0.052(3) 0.065(3) 0.005(2) -0.002(2) 0.001(2)
O13 0.060(3) 0.035(2) 0.071(3) -0.011(2) 0.001(2) -0.011(2)
C14 0.046(4) 0.037(4) 0.080(5) -0.012(3) 0.003(3) -0.016(3)
C15 0.055(4) 0.049(4) 0.055(4) -0.006(3) -0.001(3) -0.015(3)
N16 0.040(3) 0.044(3) 0.069(4) -0.001(3) -0.008(3) -0.007(3)
C17 0.050(4) 0.048(4) 0.072(5) -0.005(3) -0.001(3) -0.019(4)
O18 0.083(4) 0.037(3) 0.084(4) 0.001(2) -0.016(3) -0.012(3)
C19 0.039(3) 0.051(4) 0.079(5) 0.007(3) -0.007(3) -0.012(3)
O20 0.055(3) 0.065(4) 0.109(5) -0.010(3) -0.004(3) -0.024(3)
C21 0.036(3) 0.052(4) 0.075(5) -0.015(3) 0.005(3) -0.012(3)
C22 0.062(5) 0.058(5) 0.080(5) -0.019(4) -0.006(4) -0.010(4)
C23 0.055(4) 0.047(4) 0.075(5) -0.018(4) 0.000(4) -0.011(3)
C24 0.054(4) 0.070(5) 0.095(6) -0.024(4) 0.005(4) -0.017(4)
C25 0.068(5) 0.057(5) 0.099(6) -0.013(4) 0.003(4) -0.018(4)
C26 0.083(6) 0.058(5) 0.083(6) -0.022(4) -0.001(5) -0.013(5)
C27 0.091(7) 0.078(6) 0.108(7) -0.045(5) 0.020(5) -0.027(5)
C28 0.075(6) 0.072(6) 0.116(7) -0.033(5) 0.022(5) -0.024(5)
C29 0.072(5) 0.057(5) 0.106(7) -0.020(5) -0.004(5) -0.016(4)
C30 0.087(6) 0.048(5) 0.075(5) -0.010(4) -0.008(4) -0.015(4)
C31 0.087(6) 0.051(5) 0.075(5) -0.015(4) -0.009(4) -0.013(4)
C32 0.100(6) 0.053(5) 0.071(5) -0.011(4) -0.005(4) -0.020(4)
C33 0.070(5) 0.062(5) 0.084(6) -0.011(4) -0.004(4) -0.017(4)
C34 0.081(6) 0.065(6) 0.081(6) -0.007(4) 0.003(4) -0.016(5)
C35 0.102(8) 0.077(7) 0.146(10) -0.036(7) 0.009(7) -0.027(6)
C36 0.115(9) 0.092(8) 0.125(9) -0.021(6) 0.001(7) -0.039(7)
P41 0.0404(9) 0.0401(10) 0.0709(12) -0.0069(8) 0.0024(8) -0.0120(8)
O42 0.044(2) 0.045(3) 0.078(3) -0.007(2) -0.010(2) -0.005(2)
C43 0.050(4) 0.052(4) 0.081(5) -0.014(4) 0.008(4) -0.018(3)
C44 0.051(4) 0.051(4) 0.073(5) -0.006(3) 0.009(3) -0.029(3)
C45 0.075(6) 0.092(7) 0.083(6) -0.009(5) -0.002(5) -0.043(5)
C46 0.152(11) 0.084(7) 0.070(6) -0.022(5) -0.010(6) -0.054(8)
C47 0.146(10) 0.046(5) 0.078(6) -0.014(4) 0.016(6) -0.032(6)
C48 0.107(7) 0.043(5) 0.092(6) -0.006(4) 0.000(5) -0.020(5)
C49 0.066(5) 0.045(4) 0.077(5) -0.006(3) 0.001(4) -0.025(4)
C50 0.038(3) 0.042(4) 0.092(5) -0.006(3) -0.001(3) -0.004(3)
O51 0.050(3) 0.042(3) 0.075(3) -0.010(2) 0.005(2) -0.007(2)
O52 0.088(4) 0.050(3) 0.075(3) 0.003(2) 0.002(3) -0.029(3)
O53 0.046(2) 0.037(3) 0.078(3) -0.010(2) 0.002(2) -0.004(2)
C54 0.064(5) 0.046(4) 0.065(5) -0.011(3) 0.000(4) 0.003(4)
C55 0.039(3) 0.043(4) 0.065(4) -0.006(3) 0.007(3) -0.006(3)
N56 0.051(3) 0.041(3) 0.073(4) -0.002(3) 0.001(3) -0.006(3)
C57 0.058(5) 0.057(5) 0.084(6) -0.008(4) 0.001(4) -0.001(4)
O58 0.066(3) 0.049(3) 0.095(4) 0.004(3) 0.002(3) -0.005(3)
C59 0.051(4) 0.058(5) 0.066(5) -0.004(3) 0.004(3) -0.015(4)
O60 0.038(3) 0.083(4) 0.123(5) -0.013(4) 0.012(3) 0.002(3)
C61 0.044(4) 0.053(4) 0.071(5) -0.016(3) 0.004(3) -0.003(3)
C62 0.040(4) 0.062(5) 0.096(6) -0.019(4) 0.009(4) -0.019(3)
C63 0.055(4) 0.061(5) 0.066(5) -0.016(4) -0.001(3) -0.013(4)
C64 0.051(4) 0.070(6) 0.116(7) -0.030(5) 0.014(4) -0.022(4)
C65 0.075(6) 0.064(6) 0.098(6) -0.026(5) -0.003(5) -0.019(5)
C66 0.047(4) 0.064(5) 0.073(5) -0.024(4) -0.001(3) -0.009(4)
C67 0.059(5) 0.062(5) 0.093(6) -0.021(4) 0.010(4) -0.009(4)
C68 0.068(5) 0.058(5) 0.081(5) -0.013(4) 0.008(4) -0.019(4)
C69 0.099(7) 0.065(6) 0.088(6) -0.033(5) -0.003(5) -0.002(5)
C70 0.075(5) 0.054(5) 0.069(5) -0.020(4) 0.011(4) -0.011(4)
C71 0.092(6) 0.054(5) 0.082(6) -0.015(4) 0.011(5) -0.001(5)
C72 0.094(6) 0.057(5) 0.071(5) -0.008(4) 0.001(4) -0.007(5)
C73 0.080(6) 0.059(6) 0.100(7) -0.009(5) 0.006(5) 0.004(4)
C74 0.086(7) 0.068(6) 0.085(6) -0.011(5) -0.008(5) 0.004(5)
C75 0.108(9) 0.070(7) 0.149(11) -0.008(7) 0.004(7) 0.013(6)
C76 0.124(11) 0.125(12) 0.203(17) -0.074(11) 0.026(10) 0.010(9)

loop_
_atom_type_symbol
_atom_type_description
_atom_type_scat_dispersion_real
_atom_type_scat_dispersion_imag
_atom_type_scat_source
C C 0.0181 0.0091 'International Tables Vol C Tables 4.2.6.8 and 6.1.1.4'
H H 0.0000 0.0000 'International Tables Vol C Tables 4.2.6.8 and 6.1.1.4'
N N 0.0311 0.0180 'International Tables Vol C Tables 4.2.6.8 and 6.1.1.4'
O O 0.0492 0.0322 'International Tables Vol C Tables 4.2.6.8 and 6.1.1.4'
P P 0.2955 0.4335 'International Tables Vol C Tables 4.2.6.8 and 6.1.1.4'

loop_
_geom_angle_atom_site_label_1
_geom_angle_atom_site_label_2
_geom_angle_atom_site_label_3
_geom_angle
O12 P1 O13 116.5(3)
O12 P1 O2 117.1(3)
O13 P1 O2 99.2(3)
O12 P1 O11 109.2(3)
O13 P1 O11 108.8(3)
O2 P1 O11 105.0(3)
C3 O2 P1 114.8(4)
O2 C3 C4 113.6(6)
O2 C3 H3A 108.8
C4 C3 H3A 108.8
O2 C3 H3B 108.8
C4 C3 H3B 108.8
H3A C3 H3B 107.7
C9 C4 C5 117.8(7)
C9 C4 C3 124.2(7)
C5 C4 C3 117.9(7)
C6 C5 C4 121.3(9)
C6 C5 H5 119.4
C4 C5 H5 119.4
C5 C6 C7 120.1(8)
C5 C6 H6 120.0
C7 C6 H6 120.0
C6 C7 C8 121.0(8)
C6 C7 H7 119.5
C8 C7 H7 119.5
C7 C8 C9 119.9(8)
C7 C8 H8 120.1
C9 C8 H8 120.1
C8 C9 C4 120.1(7)
C8 C9 C10 116.3(7)
C4 C9 C10 123.5(6)
O11 C10 C9 114.7(7)
O11 C10 H10A 108.6
C9 C10 H10A 108.6
O11 C10 H10B 108.6
C9 C10 H10B 108.6
H10A C10 H10B 107.6
C10 O11 P1 119.6(4)
C14 O13 P1 118.7(4)
O13 C14 C15 109.4(5)
O13 C14 H14A 109.8
C15 C14 H14A 109.8
O13 C14 H14B 109.8
C15 C14 H14B 109.8
H14A C14 H14B 108.2
N16 C15 C14 111.4(6)
N16 C15 C21 112.2(6)
C14 C15 C21 107.6(5)
N16 C15 C19 99.5(5)
C14 C15 C19 112.4(6)
C21 C15 C19 113.7(6)
C17 N16 C15 113.4(6)
C17 N16 H16 120(5)
C15 N16 H16 124(5)
O20 C17 O18 123.4(7)
O20 C17 N16 127.3(7)
O18 C17 N16 109.2(6)
C17 O18 C19 110.9(5)
O18 C19 C15 105.1(5)
O18 C19 H19A 110.7
C15 C19 H19A 110.7
O18 C19 H19B 110.7
C15 C19 H19B 110.7
H19A C19 H19B 108.8
C22 C21 C15 116.3(6)
C22 C21 H21A 108.2
C15 C21 H21A 108.2
C22 C21 H21B 108.2
C15 C21 H21B 108.2
H21A C21 H21B 107.4
C21 C22 C23 112.0(7)
C21 C22 H22A 109.2
C23 C22 H22A 109.2
C21 C22 H22B 109.2
C23 C22 H22B 109.2
H22A C22 H22B 107.9
C28 C23 C24 118.1(7)
C28 C23 C22 123.4(7)
C24 C23 C22 118.6(7)
C25 C24 C23 119.6(7)
C25 C24 H24 120.2
C23 C24 H24 120.2
C24 C25 C26 122.0(8)
C24 C25 H25 119.0
C26 C25 H25 119.0
C27 C26 C25 118.1(8)
C27 C26 C29 120.2(8)
C25 C26 C29 121.5(8)
C26 C27 C28 121.1(9)
C26 C27 H27 119.4
C28 C27 H27 119.4
C23 C28 C27 121.1(8)
C23 C28 H28 119.5
C27 C28 H28 119.5
C26 C29 C30 116.4(7)
C26 C29 H29A 108.2
C30 C29 H29A 108.2
C26 C29 H29B 108.2
C30 C29 H29B 108.2
H29A C29 H29B 107.3
C31 C30 C29 112.4(7)
C31 C30 H30A 109.1
C29 C30 H30A 109.1
C31 C30 H30B 109.1
C29 C30 H30B 109.1
H30A C30 H30B 107.9
C32 C31 C30 115.2(7)
C32 C31 H31A 108.5
C30 C31 H31A 108.5
C32 C31 H31B 108.5
C30 C31 H31B 108.5
H31A C31 H31B 107.5
C33 C32 C31 112.4(7)
C33 C32 H32A 109.1
C31 C32 H32A 109.1
C33 C32 H32B 109.1
C31 C32 H32B 109.1
H32A C32 H32B 107.9
C34 C33 C32 114.8(8)
C34 C33 H33A 108.6
C32 C33 H33A 108.6
C34 C33 H33B 108.6
C32 C33 H33B 108.6
H33A C33 H33B 107.5
C33 C34 C35 116.1(8)
C33 C34 H34A 108.3
C35 C34 H34A 108.3
C33 C34 H34B 108.3
C35 C34 H34B 108.3
H34A C34 H34B 107.4
C34 C35 C36 115.2(10)
C34 C35 H35A 108.5
C36 C35 H35A 108.5
C34 C35 H35B 108.5
C36 C35 H35B 108.5
H35A C35 H35B 107.5
C35 C36 H36A 109.5
C35 C36 H36B 109.5
H36A C36 H36B 109.5
C35 C36 H36C 109.5
H36A C36 H36C 109.5
H36B C36 H36C 109.5
O52 P41 O42 108.7(3)
O52 P41 O53 116.3(3)
O42 P41 O53 108.6(3)
O52 P41 O51 113.3(3)
O42 P41 O51 108.3(3)
O53 P41 O51 101.2(3)
C43 O42 P41 122.5(5)
O42 C43 C44 113.7(6)
O42 C43 H43A 108.8
C44 C43 H43A 108.8
O42 C43 H43B 108.8
C44 C43 H43B 108.8
H43A C43 H43B 107.7
C45 C44 C49 121.5(8)
C45 C44 C43 120.2(8)
C49 C44 C43 118.3(7)
C44 C45 C46 119.6(10)
C44 C45 H45 120.2
C46 C45 H45 120.2
C47 C46 C45 120.3(9)
C47 C46 H46 119.9
C45 C46 H46 119.9
C46 C47 C48 120.5(9)
C46 C47 H47 119.7
C48 C47 H47 119.7
C47 C48 C49 121.4(10)
C47 C48 H48 119.3
C49 C48 H48 119.3
C44 C49 C48 116.5(7)
C44 C49 C50 122.4(7)
C48 C49 C50 121.1(8)
O51 C50 C49 111.0(6)
O51 C50 H50A 109.4
C49 C50 H50A 109.4
O51 C50 H50B 109.4
C49 C50 H50B 109.4
H50A C50 H50B 108.0
C50 O51 P41 121.2(4)
C54 O53 P41 120.7(4)
O53 C54 C55 109.3(6)
O53 C54 H54A 109.8
C55 C54 H54A 109.8
O53 C54 H54B 109.8
C55 C54 H54B 109.8
H54A C54 H54B 108.3
N56 C55 C54 111.4(6)
N56 C55 C61 109.2(5)
C54 C55 C61 110.4(6)
N56 C55 C59 99.1(5)
C54 C55 C59 111.0(6)
C61 C55 C59 115.3(6)
C57 N56 C55 112.1(6)
C57 N56 H56 123(5)
C55 N56 H56 110(4)
O60 C57 N56 126.1(8)
O60 C57 O58 122.6(8)
N56 C57 O58 111.2(7)
C57 O58 C59 109.3(6)
O58 C59 C55 105.5(5)
O58 C59 H59A 110.6
C55 C59 H59A 110.6
O58 C59 H59B 110.6
C55 C59 H59B 110.6
H59A C59 H59B 108.8
C62 C61 C55 115.0(6)
C62 C61 H61A 108.5
C55 C61 H61A 108.5
C62 C61 H61B 108.5
C55 C61 H61B 108.5
H61A C61 H61B 107.5
C63 C62 C61 115.4(6)
C63 C62 H62A 108.4
C61 C62 H62A 108.4
C63 C62 H62B 108.4
C61 C62 H62B 108.4
H62A C62 H62B 107.5
C68 C63 C64 116.0(7)
C68 C63 C62 119.7(7)
C64 C63 C62 124.1(7)
C65 C64 C63 122.1(8)
C65 C64 H64 118.9
C63 C64 H64 118.9
C64 C65 C66 121.5(8)
C64 C65 H65 119.3
C66 C65 H65 119.3
C67 C66 C65 116.4(7)
C67 C66 C69 124.6(7)
C65 C66 C69 118.9(7)
C66 C67 C68 122.1(7)
C66 C67 H67 118.9
C68 C67 H67 118.9
C63 C68 C67 121.8(7)
C63 C68 H68 119.1
C67 C68 H68 119.1
C66 C69 C70 116.0(8)
C66 C69 H69A 108.3
C70 C69 H69A 108.3
C66 C69 H69B 108.3
C70 C69 H69B 108.3
H69A C69 H69B 107.4
C69 C70 C71 112.9(7)
C69 C70 H70A 109.0
C71 C70 H70A 109.0
C69 C70 H70B 109.0
C71 C70 H70B 109.0
H70A C70 H70B 107.8
C72 C71 C70 114.1(8)
C72 C71 H71A 108.7
C70 C71 H71A 108.7
C72 C71 H71B 108.7
C70 C71 H71B 108.7
H71A C71 H71B 107.6
C71 C72 C73 112.3(8)
C71 C72 H72A 109.1
C73 C72 H72A 109.1
C71 C72 H72B 109.1
C73 C72 H72B 109.1
H72A C72 H72B 107.9
C74 C73 C72 115.0(8)
C74 C73 H73A 108.5
C72 C73 H73A 108.5
C74 C73 H73B 108.5
C72 C73 H73B 108.5
H73A C73 H73B 107.5
C75 C74 C73 114.6(9)
C75 C74 H74A 108.6
C73 C74 H74A 108.6
C75 C74 H74B 108.6
C73 C74 H74B 108.6
H74A C74 H74B 107.6
C74 C75 C76 115.6(12)
C74 C75 H75A 108.4
C76 C75 H75A 108.4
C74 C75 H75B 108.4
C76 C75 H75B 108.4
H75A C75 H75B 107.4
C75 C76 H76A 109.5
C75 C76 H76B 109.5
H76A C76 H76B 109.5
C75 C76 H76C 109.5
H76A C76 H76C 109.5
H76B C76 H76C 109.5

loop_
_geom_bond_atom_site_label_1
_geom_bond_atom_site_label_2
_geom_bond_distance
P1 O12 1.456(5)
P1 O13 1.552(5)
P1 O2 1.557(5)
P1 O11 1.568(5)
O2 C3 1.464(9)
C3 C4 1.475(10)
C3 H3A 0.9700
C3 H3B 0.9700
C4 C9 1.397(10)
C4 C5 1.419(11)
C5 C6 1.354(13)
C5 H5 0.9300
C6 C7 1.370(13)
C6 H6 0.9300
C7 C8 1.377(12)
C7 H7 0.9300
C8 C9 1.391(10)
C8 H8 0.9300
C9 C10 1.527(11)
C10 O11 1.437(9)
C10 H10A 0.9700
C10 H10B 0.9700
O13 C14 1.461(8)
C14 C15 1.545(10)
C14 H14A 0.9700
C14 H14B 0.9700
C15 N16 1.440(9)
C15 C21 1.547(9)
C15 C19 1.562(10)
N16 C17 1.350(9)
N16 H16 0.91(6)
C17 O20 1.175(8)
C17 O18 1.340(9)
O18 C19 1.418(8)
C19 H19A 0.9700
C19 H19B 0.9700
C21 C22 1.514(10)
C21 H21A 0.9700
C21 H21B 0.9700
C22 C23 1.516(10)
C22 H22A 0.9700
C22 H22B 0.9700
C23 C28 1.375(11)
C23 C24 1.409(10)
C24 C25 1.380(11)
C24 H24 0.9300
C25 C26 1.395(12)
C25 H25 0.9300
C26 C27 1.354(13)
C26 C29 1.517(11)
C27 C28 1.405(12)
C27 H27 0.9300
C28 H28 0.9300
C29 C30 1.535(12)
C29 H29A 0.9700
C29 H29B 0.9700
C30 C31 1.524(11)
C30 H30A 0.9700
C30 H30B 0.9700
C31 C32 1.519(12)
C31 H31A 0.9700
C31 H31B 0.9700
C32 C33 1.506(11)
C32 H32A 0.9700
C32 H32B 0.9700
C33 C34 1.499(12)
C33 H33A 0.9700
C33 H33B 0.9700
C34 C35 1.509(13)
C34 H34A 0.9700
C34 H34B 0.9700
C35 C36 1.521(15)
C35 H35A 0.9700
C35 H35B 0.9700
C36 H36A 0.9600
C36 H36B 0.9600
C36 H36C 0.9600
P41 O52 1.442(5)
P41 O42 1.549(5)
P41 O53 1.565(5)
P41 O51 1.568(5)
O42 C43 1.454(8)
C43 C44 1.496(11)
C43 H43A 0.9700
C43 H43B 0.9700
C44 C45 1.382(11)
C44 C49 1.395(10)
C45 C46 1.397(15)
C45 H45 0.9300
C46 C47 1.351(15)
C46 H46 0.9300
C47 C48 1.374(14)
C47 H47 0.9300
C48 C49 1.422(11)
C48 H48 0.9300
C49 C50 1.471(10)
C50 O51 1.450(8)
C50 H50A 0.9700
C50 H50B 0.9700
O53 C54 1.450(8)
C54 C55 1.512(10)
C54 H54A 0.9700
C54 H54B 0.9700
C55 N56 1.467(8)
C55 C61 1.534(10)
C55 C59 1.564(9)
N56 C57 1.336(10)
N56 H56 0.91(6)
C57 O60 1.231(9)
C57 O58 1.349(10)
O58 C59 1.437(9)
C59 H59A 0.9700
C59 H59B 0.9700
C61 C62 1.534(9)
C61 H61A 0.9700
C61 H61B 0.9700
C62 C63 1.514(11)
C62 H62A 0.9700
C62 H62B 0.9700
C63 C68 1.367(10)
C63 C64 1.384(10)
C64 C65 1.384(12)
C64 H64 0.9300
C65 C66 1.385(11)
C65 H65 0.9300
C66 C67 1.357(11)
C66 C69 1.511(11)
C67 C68 1.402(11)
C67 H67 0.9300
C68 H68 0.9300
C69 C70 1.514(12)
C69 H69A 0.9700
C69 H69B 0.9700
C70 C71 1.539(11)
C70 H70A 0.9700
C70 H70B 0.9700
C71 C72 1.498(13)
C71 H71A 0.9700
C71 H71B 0.9700
C72 C73 1.533(12)
C72 H72A 0.9700
C72 H72B 0.9700
C73 C74 1.495(12)
C73 H73A 0.9700
C73 H73B 0.9700
C74 C75 1.480(14)
C74 H74A 0.9700
C74 H74B 0.9700
C75 C76 1.492(17)
C75 H75A 0.9700
C75 H75B 0.9700
C76 H76A 0.9600
C76 H76B 0.9600
C76 H76C 0.9600

loop_
_geom_hbond_atom_site_label_D
_geom_hbond_atom_site_label_H
_geom_hbond_atom_site_label_A
_geom_hbond_distance_DH
_geom_hbond_distance_HA
_geom_hbond_distance_DA
_geom_hbond_angle_DHA
_geom_hbond_site_symmetry_A
N16 H16 O52 0.91(6) 2.07(6) 2.982(8) 173(8) .
N56 H56 O12 0.91(6) 2.06(6) 2.880(8) 149(6) 1_655

loop_
_geom_torsion_atom_site_label_1
_geom_torsion_atom_site_label_2
_geom_torsion_atom_site_label_3
_geom_torsion_atom_site_label_4
_geom_torsion
O12 P1 O2 C3 -71.8(6)
O13 P1 O2 C3 162.0(5)
O11 P1 O2 C3 49.5(5)
P1 O2 C3 C4 -92.3(7)
O2 C3 C4 C9 43.6(10)
O2 C3 C4 C5 -141.0(7)
C9 C4 C5 C6 -0.3(11)
C3 C4 C5 C6 -176.0(8)
C4 C5 C6 C7 0.1(13)
C5 C6 C7 C8 -0.2(13)
C6 C7 C8 C9 0.4(12)
C7 C8 C9 C4 -0.6(11)
C7 C8 C9 C10 -176.7(7)
C5 C4 C9 C8 0.5(10)
C3 C4 C9 C8 175.9(7)
C5 C4 C9 C10 176.3(6)
C3 C4 C9 C10 -8.3(11)
C8 C9 C10 O11 -146.7(6)
C4 C9 C10 O11 37.4(9)
C9 C10 O11 P1 -84.2(7)
O12 P1 O11 C10 169.0(5)
O13 P1 O11 C10 -62.9(6)
O2 P1 O11 C10 42.6(6)
O12 P1 O13 C14 41.0(6)
O2 P1 O13 C14 167.6(5)
O11 P1 O13 C14 -82.9(5)
P1 O13 C14 C15 -161.1(5)
O13 C14 C15 N16 59.8(7)
O13 C14 C15 C21 -176.9(5)
O13 C14 C15 C19 -50.9(7)
C14 C15 N16 C17 -107.2(7)
C21 C15 N16 C17 132.1(7)
C19 C15 N16 C17 11.5(8)
C15 N16 C17 O20 174.7(8)
C15 N16 C17 O18 -5.6(8)
O20 C17 O18 C19 175.6(8)
N16 C17 O18 C19 -4.2(8)
C17 O18 C19 C15 11.1(8)
N16 C15 C19 O18 -13.0(7)
C14 C15 C19 O18 105.0(6)
C21 C15 C19 O18 -132.4(6)
N16 C15 C21 C22 -166.9(6)
C14 C15 C21 C22 70.2(8)
C19 C15 C21 C22 -54.9(9)
C15 C21 C22 C23 -165.2(7)
C21 C22 C23 C28 -48.0(12)
C21 C22 C23 C24 131.4(8)
C28 C23 C24 C25 1.0(13)
C22 C23 C24 C25 -178.4(8)
C23 C24 C25 C26 -1.1(14)
C24 C25 C26 C27 1.5(15)
C24 C25 C26 C29 176.2(9)
C25 C26 C27 C28 -1.7(16)
C29 C26 C27 C28 -176.5(9)
C24 C23 C28 C27 -1.2(14)
C22 C23 C28 C27 178.2(9)
C26 C27 C28 C23 1.7(17)
C27 C26 C29 C30 -140.0(10)
C25 C26 C29 C30 45.4(13)
C26 C29 C30 C31 -178.8(8)
C29 C30 C31 C32 172.3(8)
C30 C31 C32 C33 177.8(7)
C31 C32 C33 C34 -174.5(8)
C32 C33 C34 C35 -175.1(9)
C33 C34 C35 C36 -176.5(9)
O52 P41 O42 C43 174.1(5)
O53 P41 O42 C43 -58.5(6)
O51 P41 O42 C43 50.6(6)
P41 O42 C43 C44 -78.5(8)
O42 C43 C44 C45 -112.5(8)
O42 C43 C44 C49 67.2(9)
C49 C44 C45 C46 2.4(12)
C43 C44 C45 C46 -178.0(8)
C44 C45 C46 C47 0.5(14)
C45 C46 C47 C48 -3.3(15)
C46 C47 C48 C49 3.2(14)
C45 C44 C49 C48 -2.4(10)
C43 C44 C49 C48 177.9(7)
C45 C44 C49 C50 177.6(7)
C43 C44 C49 C50 -2.1(10)
C47 C48 C49 C44 -0.4(12)
C47 C48 C49 C50 179.6(8)
C44 C49 C50 O51 -65.6(9)
C48 C49 C50 O51 114.4(7)
C49 C50 O51 P41 83.2(7)
O52 P41 O51 C50 -175.4(5)
O42 P41 O51 C50 -54.8(6)
O53 P41 O51 C50 59.4(6)
O52 P41 O53 C54 42.0(6)
O42 P41 O53 C54 -81.0(5)
O51 P41 O53 C54 165.1(5)
P41 O53 C54 C55 -150.5(5)
O53 C54 C55 N56 55.3(7)
O53 C54 C55 C61 176.8(5)
O53 C54 C55 C59 -54.1(7)
C54 C55 N56 C57 -100.8(7)
C61 C55 N56 C57 137.0(7)
C59 C55 N56 C57 16.0(8)
C55 N56 C57 O60 172.8(9)
C55 N56 C57 O58 -10.9(10)
O60 C57 O58 C59 176.0(8)
N56 C57 O58 C59 -0.5(10)
C57 O58 C59 C55 10.6(8)
N56 C55 C59 O58 -15.3(7)
C54 C55 C59 O58 101.8(7)
C61 C55 C59 O58 -131.7(6)
N56 C55 C61 C62 -170.0(6)
C54 C55 C61 C62 67.2(8)
C59 C55 C61 C62 -59.6(9)
C55 C61 C62 C63 -173.5(7)
C61 C62 C63 C68 -175.3(8)
C61 C62 C63 C64 11.2(12)
C68 C63 C64 C65 2.7(14)
C62 C63 C64 C65 176.4(9)
C63 C64 C65 C66 -4.7(15)
C64 C65 C66 C67 4.4(14)
C64 C65 C66 C69 -178.9(9)
C65 C66 C67 C68 -2.6(13)
C69 C66 C67 C68 -179.1(9)
C64 C63 C68 C67 -0.9(13)
C62 C63 C68 C67 -174.9(8)
C66 C67 C68 C63 0.9(14)
C67 C66 C69 C70 -23.6(14)
C65 C66 C69 C70 160.0(8)
C66 C69 C70 C71 -169.4(8)
C69 C70 C71 C72 -178.1(8)
C70 C71 C72 C73 -177.9(8)
C71 C72 C73 C74 -173.6(8)
C72 C73 C74 C75 -175.8(9)
C73 C74 C75 C76 -172.2(12)

loop_
_cod_related_entry_id
_cod_related_entry_database
_cod_related_entry_code
1 ChemSpider 9435867
